data_7039009
loop_
_publ_author_name
'Wang, Ze-Ping'
'Hu, Bing'
'Qi, Xing-Hui'
'Shen, Nan-Nan'
'Huang, Xiao-Ying'

_publ_section_title
;
 Microwave-assisted ionothermal synthesis of a water-stable
 Eu-coordination polymer: a Ba(2+) ion detector and fluorescence
 thermometer.
;
_journal_issue 21
_journal_name_full 'Dalton transactions (Cambridge, England : 2003)'
_journal_page_first 8745
_journal_page_last 8752
_journal_paper_doi 10.1039/c6dt00641h
_journal_volume 45
_journal_year 2016
_chemical_formula_moiety 'C16 H8 Eu O12, C10 H19 N2'
_chemical_formula_sum 'C26 H27 Eu N2 O12'
_chemical_formula_weight 711.45
_chemical_name_systematic
;
 ?
;
_space_group_crystal_system orthorhombic
_space_group_IT_number 60
_space_group_name_Hall '-P 2n 2ab'
_space_group_name_H-M_alt 'P b c n'
_symmetry_space_group_name_Hall '-P 2n 2ab'
_symmetry_space_group_name_H-M 'P b c n'
_atom_sites_solution_hydrogens mixed
_audit_creation_method SHELXL-2014
_audit_update_record
;
2016-01-31 deposited with the CCDC.
2016-04-11 downloaded from the CCDC.
;
_cell_angle_alpha 90
_cell_angle_beta 90
_cell_angle_gamma 90
_cell_formula_units_Z 8
_cell_length_a 27.8885(7)
_cell_length_b 11.4437(3)
_cell_length_c 17.7204(5)
_cell_measurement_reflns_used 3459
_cell_measurement_temperature 295(2)
_cell_measurement_theta_max 28.6610
_cell_measurement_theta_min 2.8190
_cell_volume 5655.4(3)
_computing_cell_refinement
;
CrysAlisPro, Agilent Technologies,
Version 1.171.36.28 (release 01-02-2013 CrysAlis171 .NET)
(compiled Feb  1 2013,16:14:44)
;
_computing_data_collection
;
CrysAlisPro, Agilent Technologies,
Version 1.171.36.28 (release 01-02-2013 CrysAlis171 .NET)
(compiled Feb  1 2013,16:14:44)
;
_computing_data_reduction
;
CrysAlisPro, Agilent Technologies,
Version 1.171.36.28 (release 01-02-2013 CrysAlis171 .NET)
(compiled Feb  1 2013,16:14:44)
;
_computing_molecular_graphics 'Diamond 3'
_computing_publication_material 'office 2007'
_computing_structure_refinement 'SHELXL-2014 (Sheldrick, 2014)'
_computing_structure_solution 'SHELXL-2014 (Sheldrick, 2014)'
_diffrn_ambient_temperature 295(2)
_diffrn_detector_area_resol_mean 16.2083
_diffrn_measured_fraction_theta_full 0.999
_diffrn_measured_fraction_theta_max 0.991
_diffrn_measurement_device_type 'Xcalibur, Eos'
_diffrn_measurement_method '\w scans'
_diffrn_radiation_type MoK\a
_diffrn_radiation_wavelength 0.71073
_diffrn_reflns_av_R_equivalents 0.0566
_diffrn_reflns_av_unetI/netI 0.0792
_diffrn_reflns_Laue_measured_fraction_full 0.999
_diffrn_reflns_Laue_measured_fraction_max 0.991
_diffrn_reflns_limit_h_max 34
_diffrn_reflns_limit_h_min -35
_diffrn_reflns_limit_k_max 14
_diffrn_reflns_limit_k_min -14
_diffrn_reflns_limit_l_max 14
_diffrn_reflns_limit_l_min -22
_diffrn_reflns_number 17156
_diffrn_reflns_point_group_measured_fraction_full 0.999
_diffrn_reflns_point_group_measured_fraction_max 0.991
_diffrn_reflns_theta_full 25.242
_diffrn_reflns_theta_max 27.102
_diffrn_reflns_theta_min 2.412
_diffrn_source 'Enhance (Mo) X-ray Source'
_exptl_absorpt_coefficient_mu 2.284
_exptl_absorpt_correction_T_max 1.00000
_exptl_absorpt_correction_T_min 0.97464
_exptl_absorpt_correction_type multi-scan
_exptl_absorpt_process_details
;
CrysAlisPro, Agilent Technologies,
Version 1.171.36.28 (release 01-02-2013 CrysAlis171 .NET)
(compiled Feb  1 2013,16:14:44)
Empirical absorption correction using spherical harmonics,
 implemented in SCALE3 ABSPACK scaling algorithm.
;
_exptl_crystal_colour yellow
_exptl_crystal_density_diffrn 1.671
_exptl_crystal_description block
_exptl_crystal_F_000 2848
_exptl_crystal_size_max 0.12
_exptl_crystal_size_mid 0.11
_exptl_crystal_size_min 0.10
_refine_diff_density_max 0.887
_refine_diff_density_min -0.731
_refine_diff_density_rms 0.141
_refine_ls_extinction_method none
_refine_ls_goodness_of_fit_ref 1.005
_refine_ls_hydrogen_treatment constr
_refine_ls_matrix_type full
_refine_ls_number_parameters 513
_refine_ls_number_reflns 6193
_refine_ls_number_restraints 1025
_refine_ls_restrained_S_all 0.949
_refine_ls_R_factor_all 0.0792
_refine_ls_R_factor_gt 0.0429
_refine_ls_shift/su_max 0.004
_refine_ls_shift/su_mean 0.000
_refine_ls_structure_factor_coef Fsqd
_refine_ls_weighting_details 'w=1/[\s^2^(Fo^2^)+(0.0332P)^2^+2.5000P] where P=(Fo^2^+2Fc^2^)/3'
_refine_ls_weighting_scheme calc
_refine_ls_wR_factor_gt 0.0808
_refine_ls_wR_factor_ref 0.0951
_reflns_Friedel_coverage 0.000
_reflns_number_gt 4142
_reflns_number_total 6193
_reflns_threshold_expression 'I > 2\s(I)'
_cod_data_source_file c6dt00641h2.cif
_cod_data_source_block x
_cod_depositor_comments 'Adding full bibliography for 7039009--7039010.cif.'
_cod_database_code 7039009
_shelx_space_group_comment
;
The symmetry employed for this shelxl refinement is uniquely defined
by the following loop, which should always be used as a source of
symmetry information in preference to the above space-group names.
They are only intended as comments.
;
_shelxl_version_number 2014-3

loop_
_space_group_symop_operation_xyz
'x, y, z'
'-x+1/2, -y+1/2, z+1/2'
'x+1/2, -y+1/2, -z'
'-x, y, -z+1/2'
'-x, -y, -z'
'x-1/2, y-1/2, -z-1/2'
'-x-1/2, y-1/2, z'
'x, -y, z-1/2'

loop_
_atom_site_label
_atom_site_type_symbol
_atom_site_fract_x
_atom_site_fract_y
_atom_site_fract_z
_atom_site_U_iso_or_equiv
_atom_site_adp_type
_atom_site_occupancy
_atom_site_site_symmetry_order
_atom_site_calc_flag
_atom_site_refinement_flags_posn
_atom_site_refinement_flags_adp
_atom_site_refinement_flags_occupancy
_atom_site_disorder_assembly
_atom_site_disorder_group
Eu1 Eu 0.06808(2) 0.18380(2) 0.22246(2) 0.01165(8) Uani 1 1 d . . . . .
O1 O 0.12485(13) 0.3020(3) 0.1497(2) 0.0244(9) Uani 1 1 d . . . . .
O2 O 0.13729(14) 0.3041(3) 0.2721(2) 0.0301(10) Uani 1 1 d . . . . .
O3 O 0.35122(14) 0.5346(4) 0.0853(3) 0.0426(12) Uani 1 1 d . . . . .
O4 O 0.36188(13) 0.5617(3) 0.2076(2) 0.0280(10) Uani 1 1 d . . . . .
O5 O 0.1946(9) 0.339(3) 0.0585(10) 0.038(5) Uani 0.54(7) 1 d D U P A 1
H5A H 0.1683 0.3137 0.0712 0.057 Uiso 0.54(7) 1 calc R U P A 1
O6 O 0.2896(11) 0.535(4) 0.3008(10) 0.066(7) Uani 0.54(7) 1 d D U P A 1
H6A H 0.3184 0.5446 0.2937 0.099 Uiso 0.54(7) 1 calc R U P A 1
O5B O 0.1878(12) 0.378(4) 0.0564(12) 0.055(7) Uani 0.46(7) 1 d D U P A 2
H5B H 0.1618 0.3511 0.0689 0.082 Uiso 0.46(7) 1 calc R U P A 2
O6B O 0.3002(9) 0.483(4) 0.3029(10) 0.048(7) Uani 0.46(7) 1 d D U P A 2
H6B H 0.3266 0.5059 0.2893 0.072 Uiso 0.46(7) 1 calc R U P A 2
O7 O 0.08154(12) 0.1167(3) 0.3568(2) 0.0234(9) Uani 1 1 d . . . . .
O8 O 0.01064(12) 0.1868(3) 0.32865(19) 0.0159(8) Uani 1 1 d . . . . .
O9 O -0.06504(12) 0.1151(3) 0.4085(2) 0.0203(8) Uani 1 1 d . . . . .
H9A H -0.0914 0.0842 0.4133 0.030 Uiso 1 1 calc R U . . .
O10 O 0.03799(13) -0.0141(3) 0.2300(2) 0.0255(10) Uani 1 1 d . . . . .
O11 O 0.03803(13) -0.6210(3) 0.2306(2) 0.0254(10) Uani 1 1 d . . . . .
O12A O 0.0801(3) -0.2074(7) 0.1939(6) 0.055(3) Uani 0.5 1 d . U P B 1
H12B H 0.0784 -0.1361 0.1974 0.082 Uiso 0.5 1 calc R U P B 1
O12B O 0.0791(3) -0.4304(6) 0.1927(6) 0.051(3) Uani 0.5 1 d . U P C 2
H12C H 0.0767 -0.5016 0.1967 0.076 Uiso 0.5 1 calc R U P C 2
C1 C 0.1503(2) 0.3293(5) 0.2063(3) 0.0223(13) Uani 1 1 d . . . . .
C2 C 0.1979(2) 0.3855(5) 0.1923(3) 0.0231(13) Uani 1 1 d . . . . .
C3 C 0.2164(2) 0.3927(6) 0.1200(3) 0.0329(16) Uani 1 1 d D . . . .
C4 C 0.2615(2) 0.4391(6) 0.1080(4) 0.0383(17) Uani 1 1 d . . . . .
H4A H 0.2737 0.4430 0.0592 0.046 Uiso 1 1 calc R U . . .
C5 C 0.2887(2) 0.4798(5) 0.1679(4) 0.0296(15) Uani 1 1 d . . . . .
C6 C 0.2699(2) 0.4734(7) 0.2401(4) 0.047(2) Uani 1 1 d D . . . .
C7 C 0.2251(2) 0.4263(6) 0.2520(4) 0.0413(19) Uani 1 1 d . . . . .
H7A H 0.2129 0.4219 0.3008 0.050 Uiso 1 1 calc R U . . .
C8 C 0.3375(2) 0.5280(5) 0.1515(4) 0.0284(15) Uani 1 1 d . . . . .
C9 C 0.03764(18) 0.1251(4) 0.3718(3) 0.0162(12) Uani 1 1 d . . . . .
C10 C 0.01653(18) 0.0635(4) 0.4376(3) 0.0167(12) Uani 1 1 d . . . . .
C11 C -0.03243(18) 0.0583(4) 0.4529(3) 0.0154(11) Uani 1 1 d . . . . .
C12 C -0.04772(19) -0.0041(5) 0.5145(3) 0.0214(13) Uani 1 1 d . . . . .
H12A H -0.0804 -0.0069 0.5247 0.026 Uiso 1 1 calc R U . . .
C13 C 0.0000 -0.0641(6) 0.2500 0.0192(18) Uani 1 2 d S T P . .
C14 C 0.0000 -0.1950(6) 0.2500 0.0224(18) Uani 1 2 d S T P B .
C15 C 0.0386(2) -0.2569(5) 0.2215(4) 0.0298(15) Uani 1 1 d . . . . .
H15A H 0.0655 -0.2148 0.2014 0.036 Uiso 0.5 1 d R U P B 2
C16 C 0.0392(2) -0.3784(5) 0.2219(4) 0.0266(14) Uani 1 1 d . . . . .
H16A H 0.0664 -0.4206 0.2028 0.032 Uiso 0.5 1 d R U P C 1
C17 C 0.0000 -0.4387(6) 0.2500 0.0205(18) Uani 1 2 d S T P C .
C18 C 0.0000 -0.5695(6) 0.2500 0.0196(18) Uani 1 2 d S T P . .
N1 N 0.1962(6) 0.7165(14) -0.0293(10) 0.109(4) Uani 0.472(7) 1 d D U P D 1
N2 N 0.1298(7) 0.6886(17) 0.0083(14) 0.119(3) Uani 0.472(7) 1 d D U P D 1
C20 C 0.2031(7) 0.6882(15) 0.0445(11) 0.113(4) Uani 0.472(7) 1 d D U P D 1
H20A H 0.2318 0.6830 0.0711 0.136 Uiso 0.472(7) 1 calc R U P D 1
C21 C 0.1565(8) 0.6687(15) 0.0703(10) 0.115(4) Uani 0.472(7) 1 d D U P D 1
H21A H 0.1464 0.6474 0.1184 0.138 Uiso 0.472(7) 1 calc R U P D 1
C22 C 0.1516(8) 0.7190(16) -0.0573(10) 0.114(4) Uani 0.472(7) 1 d D U P D 1
H22A H 0.1396 0.7357 -0.1051 0.137 Uiso 0.472(7) 1 calc R U P D 1
C23 C 0.0800(8) 0.6605(16) 0.0033(15) 0.116(4) Uani 0.472(7) 1 d D U P D 1
H23A H 0.0636 0.7005 -0.0376 0.139 Uiso 0.472(7) 1 calc R U P D 1
H23B H 0.0629 0.6711 0.0505 0.139 Uiso 0.472(7) 1 calc R U P D 1
C24 C 0.0913(8) 0.5324(16) -0.0143(15) 0.123(4) Uani 0.472(7) 1 d D U P D 1
H24A H 0.0909 0.4896 0.0329 0.148 Uiso 0.472(7) 1 calc R U P D 1
H24B H 0.1239 0.5289 -0.0335 0.148 Uiso 0.472(7) 1 calc R U P D 1
C25 C 0.0586(8) 0.4671(15) -0.0706(12) 0.121(4) Uani 0.472(7) 1 d D U P D 1
H25A H 0.0666 0.4933 -0.1211 0.146 Uiso 0.472(7) 1 calc R U P D 1
H25B H 0.0257 0.4901 -0.0608 0.146 Uiso 0.472(7) 1 calc R U P D 1
C26 C 0.0612(6) 0.3321(15) -0.0692(14) 0.126(5) Uani 0.472(7) 1 d D U P D 1
H26A H 0.0498 0.3058 -0.0204 0.151 Uiso 0.472(7) 1 calc R U P D 1
H26B H 0.0391 0.3025 -0.1069 0.151 Uiso 0.472(7) 1 calc R U P D 1
C27 C 0.1106(8) 0.276(2) -0.0836(16) 0.127(5) Uani 0.472(7) 1 d D U P D 1
H27A H 0.1314 0.2964 -0.0417 0.152 Uiso 0.472(7) 1 calc R U P D 1
H27B H 0.1065 0.1916 -0.0822 0.152 Uiso 0.472(7) 1 calc R U P D 1
C28 C 0.1372(10) 0.306(3) -0.1572(16) 0.179(8) Uani 0.472(7) 1 d D U P D 1
H28A H 0.1624 0.2509 -0.1657 0.268 Uiso 0.472(7) 1 calc R U P D 1
H28B H 0.1506 0.3834 -0.1532 0.268 Uiso 0.472(7) 1 calc R U P D 1
H28C H 0.1150 0.3042 -0.1987 0.268 Uiso 0.472(7) 1 calc R U P D 1
C29 C 0.2386(8) 0.742(3) -0.0717(16) 0.112(6) Uani 0.472(7) 1 d D U P D 1
H29A H 0.2301 0.7832 -0.1169 0.168 Uiso 0.472(7) 1 calc R U P D 1
H29B H 0.2544 0.6702 -0.0848 0.168 Uiso 0.472(7) 1 calc R U P D 1
H29C H 0.2597 0.7893 -0.0419 0.168 Uiso 0.472(7) 1 calc R U P D 1
N1B N 0.2238(6) 0.7529(16) -0.0631(10) 0.114(4) Uani 0.528(7) 1 d D U P D 2
N2B N 0.1626(5) 0.7195(14) -0.0053(9) 0.110(3) Uani 0.528(7) 1 d D U P D 2
C20B C 0.2387(6) 0.6766(15) -0.0089(11) 0.111(4) Uani 0.528(7) 1 d D U P D 2
H20B H 0.2694 0.6471 -0.0005 0.134 Uiso 0.528(7) 1 calc R U P D 2
C21B C 0.1964(7) 0.6536(14) 0.0311(9) 0.112(4) Uani 0.528(7) 1 d D U P D 2
H21B H 0.1922 0.6050 0.0726 0.135 Uiso 0.528(7) 1 calc R U P D 2
C22B C 0.1770(6) 0.7841(14) -0.0648(9) 0.112(4) Uani 0.528(7) 1 d D U P D 2
H22C H 0.1602 0.8340 -0.0967 0.134 Uiso 0.528(7) 1 calc R U P D 2
C23B C 0.1133(6) 0.6935(19) 0.0128(14) 0.119(3) Uani 0.528(7) 1 d D U P D 2
H23C H 0.0991 0.7690 0.0238 0.142 Uiso 0.528(7) 1 calc R U P D 2
H23D H 0.1149 0.6528 0.0608 0.142 Uiso 0.528(7) 1 calc R U P D 2
C24B C 0.0741(7) 0.6273(14) -0.0326(12) 0.115(4) Uani 0.528(7) 1 d D U P D 2
H24C H 0.0431 0.6591 -0.0185 0.138 Uiso 0.528(7) 1 calc R U P D 2
H24D H 0.0788 0.6443 -0.0857 0.138 Uiso 0.528(7) 1 calc R U P D 2
C25B C 0.0718(7) 0.4933(13) -0.0233(11) 0.126(4) Uani 0.528(7) 1 d D U P D 2
H25C H 0.0828 0.4746 0.0272 0.151 Uiso 0.528(7) 1 calc R U P D 2
H25D H 0.0385 0.4699 -0.0265 0.151 Uiso 0.528(7) 1 calc R U P D 2
C26B C 0.1004(7) 0.4183(12) -0.0789(12) 0.131(4) Uani 0.528(7) 1 d D U P D 2
H26C H 0.1341 0.4265 -0.0664 0.157 Uiso 0.528(7) 1 calc R U P D 2
H26D H 0.0959 0.4514 -0.1288 0.157 Uiso 0.528(7) 1 calc R U P D 2
C27B C 0.0893(8) 0.2871(14) -0.0840(15) 0.131(5) Uani 0.528(7) 1 d D U P D 2
H27C H 0.0601 0.2777 -0.1129 0.157 Uiso 0.528(7) 1 calc R U P D 2
H27D H 0.0829 0.2590 -0.0333 0.157 Uiso 0.528(7) 1 calc R U P D 2
C28B C 0.1282(9) 0.2071(17) -0.1194(16) 0.181(8) Uani 0.528(7) 1 d D U P D 2
H28D H 0.1372 0.1478 -0.0839 0.271 Uiso 0.528(7) 1 calc R U P D 2
H28E H 0.1559 0.2530 -0.1322 0.271 Uiso 0.528(7) 1 calc R U P D 2
H28F H 0.1157 0.1710 -0.1642 0.271 Uiso 0.528(7) 1 calc R U P D 2
C29B C 0.2581(7) 0.801(2) -0.1153(12) 0.132(6) Uani 0.528(7) 1 d D U P D 2
H29D H 0.2426 0.8175 -0.1624 0.198 Uiso 0.528(7) 1 calc R U P D 2
H29E H 0.2834 0.7452 -0.1235 0.198 Uiso 0.528(7) 1 calc R U P D 2
H29F H 0.2713 0.8715 -0.0948 0.198 Uiso 0.528(7) 1 calc R U P D 2

loop_
_atom_site_aniso_label
_atom_site_aniso_U_11
_atom_site_aniso_U_22
_atom_site_aniso_U_33
_atom_site_aniso_U_23
_atom_site_aniso_U_13
_atom_site_aniso_U_12
Eu1 0.00736(12) 0.01076(13) 0.01682(14) -0.00023(11) 0.00101(12) -0.00072(12)
O1 0.0126(18) 0.032(2) 0.029(2) 0.0026(19) 0.0001(17) -0.0130(18)
O2 0.023(2) 0.044(2) 0.023(2) 0.001(2) 0.0065(19) -0.018(2)
O3 0.019(2) 0.075(3) 0.034(3) -0.015(3) 0.004(2) -0.026(2)
O4 0.0142(19) 0.035(2) 0.035(3) 0.004(2) -0.0054(19) -0.0161(19)
O5 0.015(6) 0.067(12) 0.032(7) -0.005(6) 0.007(4) -0.024(8)
O6 0.054(10) 0.095(14) 0.048(7) -0.021(8) 0.012(6) -0.044(10)
O5B 0.039(11) 0.082(15) 0.043(9) -0.004(8) -0.006(7) -0.027(10)
O6B 0.030(8) 0.082(14) 0.033(7) -0.001(7) -0.012(6) -0.032(9)
O7 0.0095(18) 0.038(2) 0.023(2) 0.0146(18) 0.0019(16) 0.0021(18)
O8 0.0137(17) 0.0190(18) 0.0149(18) 0.0043(17) -0.0020(16) -0.0021(17)
O9 0.0049(16) 0.031(2) 0.025(2) 0.0153(17) -0.0002(17) -0.0037(18)
O10 0.018(2) 0.0103(17) 0.048(3) 0.0016(19) 0.007(2) -0.0005(17)
O11 0.020(2) 0.0112(18) 0.045(3) 0.0008(19) 0.007(2) -0.0018(17)
O12A 0.035(5) 0.018(4) 0.111(9) 0.002(5) 0.044(6) -0.004(4)
O12B 0.043(6) 0.010(4) 0.099(8) 0.003(4) 0.044(5) 0.005(4)
C1 0.016(3) 0.022(3) 0.028(4) -0.005(3) 0.002(3) -0.002(3)
C2 0.017(3) 0.027(3) 0.025(3) -0.003(3) 0.004(3) -0.010(3)
C3 0.017(3) 0.054(4) 0.028(4) -0.011(3) -0.001(3) -0.021(3)
C4 0.023(3) 0.057(4) 0.035(4) -0.004(3) 0.010(3) -0.021(4)
C5 0.017(3) 0.039(4) 0.033(4) -0.004(3) -0.001(3) -0.014(3)
C6 0.031(4) 0.076(5) 0.035(4) -0.007(4) -0.005(3) -0.039(4)
C7 0.031(4) 0.072(5) 0.021(3) -0.006(3) 0.002(3) -0.033(4)
C8 0.016(3) 0.033(3) 0.035(4) -0.006(3) 0.000(3) -0.008(3)
C9 0.012(3) 0.017(3) 0.020(3) 0.000(2) -0.004(2) -0.002(2)
C10 0.013(3) 0.020(3) 0.018(3) 0.006(2) 0.001(2) -0.005(2)
C11 0.011(2) 0.018(3) 0.017(3) 0.004(2) -0.005(2) -0.003(2)
C12 0.011(2) 0.027(3) 0.026(4) 0.002(3) 0.003(2) -0.002(3)
C13 0.019(4) 0.007(3) 0.031(5) 0.000 -0.002(4) 0.000
C14 0.017(4) 0.014(4) 0.036(5) 0.000 0.004(4) 0.000
C15 0.024(3) 0.017(3) 0.048(4) 0.002(3) 0.013(3) -0.006(3)
C16 0.019(3) 0.016(3) 0.045(4) -0.006(3) 0.012(3) 0.001(3)
C17 0.018(4) 0.010(3) 0.034(5) 0.000 0.004(4) 0.000
C18 0.019(4) 0.016(4) 0.024(4) 0.000 -0.004(3) 0.000
N1 0.124(8) 0.097(6) 0.106(7) 0.011(6) -0.042(7) -0.002(7)
N2 0.125(8) 0.110(6) 0.121(6) 0.026(6) -0.045(6) 0.006(6)
C20 0.126(8) 0.100(7) 0.113(7) 0.019(6) -0.049(7) 0.002(7)
C21 0.126(8) 0.106(6) 0.114(7) 0.016(6) -0.044(7) 0.003(7)
C22 0.125(8) 0.104(6) 0.115(7) 0.020(6) -0.042(6) 0.010(7)
C23 0.121(8) 0.109(6) 0.118(7) 0.020(6) -0.044(7) 0.005(7)
C24 0.124(8) 0.119(6) 0.127(7) 0.022(6) -0.042(6) -0.001(7)
C25 0.116(8) 0.128(7) 0.120(8) 0.022(7) -0.042(7) 0.003(7)
C26 0.123(9) 0.124(9) 0.131(9) 0.021(8) -0.042(8) 0.004(8)
C27 0.124(10) 0.128(9) 0.129(9) 0.017(8) -0.043(9) -0.004(9)
C28 0.182(15) 0.170(15) 0.184(15) 0.026(14) -0.050(14) -0.015(15)
C29 0.126(12) 0.098(11) 0.112(12) -0.022(10) -0.048(11) -0.021(11)
N1B 0.128(8) 0.099(7) 0.115(7) 0.002(6) -0.053(7) 0.001(7)
N2B 0.117(8) 0.095(6) 0.118(7) 0.014(6) -0.055(7) 0.008(7)
C20B 0.125(8) 0.093(7) 0.117(8) 0.013(7) -0.048(7) 0.003(7)
C21B 0.124(8) 0.098(6) 0.114(7) 0.019(6) -0.051(7) 0.007(7)
C22B 0.120(8) 0.101(7) 0.113(7) 0.007(6) -0.048(7) 0.003(7)
C23B 0.125(8) 0.112(6) 0.120(7) 0.027(6) -0.044(6) 0.007(7)
C24B 0.119(8) 0.107(6) 0.118(7) 0.031(6) -0.039(6) 0.014(7)
C25B 0.123(8) 0.127(7) 0.128(7) 0.015(6) -0.040(7) -0.002(7)
C26B 0.132(8) 0.128(7) 0.132(7) 0.025(7) -0.041(7) 0.006(7)
C27B 0.131(10) 0.133(9) 0.128(9) 0.029(8) -0.056(9) -0.004(9)
C28B 0.192(16) 0.185(16) 0.166(16) 0.049(14) -0.026(15) 0.000(15)
C29B 0.151(13) 0.121(12) 0.123(13) 0.004(11) -0.048(11) 0.006(12)

loop_
_atom_type_symbol
_atom_type_description
_atom_type_scat_dispersion_real
_atom_type_scat_dispersion_imag
_atom_type_scat_source
C C 0.0033 0.0016 'International Tables Vol C Tables 4.2.6.8 and 6.1.1.4'
H H 0.0000 0.0000 'International Tables Vol C Tables 4.2.6.8 and 6.1.1.4'
N N 0.0061 0.0033 'International Tables Vol C Tables 4.2.6.8 and 6.1.1.4'
O O 0.0106 0.0060 'International Tables Vol C Tables 4.2.6.8 and 6.1.1.4'
Eu Eu -0.1578 3.6682 'International Tables Vol C Tables 4.2.6.8 and 6.1.1.4'

loop_
_geom_angle_atom_site_label_1
_geom_angle_atom_site_label_2
_geom_angle_atom_site_label_3
_geom_angle
_geom_angle_site_symmetry_1
_geom_angle_site_symmetry_3
O8 Eu1 O11 71.68(12) 4 1_565
O8 Eu1 O4 135.57(12) 4 7_655
O11 Eu1 O4 146.15(13) 1_565 7_655
O8 Eu1 O10 73.38(12) 4 .
O11 Eu1 O10 138.61(12) 1_565 .
O4 Eu1 O10 75.22(12) 7_655 .
O8 Eu1 O1 112.88(12) 4 .
O11 Eu1 O1 75.07(12) 1_565 .
O4 Eu1 O1 74.89(13) 7_655 .
O10 Eu1 O1 140.38(13) . .
O8 Eu1 O9 67.16(11) 4 4
O11 Eu1 O9 110.18(13) 1_565 4
O4 Eu1 O9 74.89(12) 7_655 4
O10 Eu1 O9 74.93(13) . 4
O1 Eu1 O9 72.61(12) . 4
O8 Eu1 O8 72.01(13) 4 .
O11 Eu1 O8 73.36(12) 1_565 .
O4 Eu1 O8 127.95(12) 7_655 .
O10 Eu1 O8 75.30(12) . .
O1 Eu1 O8 144.30(11) . .
O9 Eu1 O8 134.66(11) 4 .
O8 Eu1 O2 146.14(12) 4 .
O11 Eu1 O2 74.79(13) 1_565 .
O4 Eu1 O2 74.66(13) 7_655 .
O10 Eu1 O2 139.05(13) . .
O1 Eu1 O2 52.33(13) . .
O9 Eu1 O2 122.00(12) 4 .
O8 Eu1 O2 102.86(11) . .
O8 Eu1 O7 120.03(11) 4 .
O11 Eu1 O7 106.18(13) 1_565 .
O4 Eu1 O7 78.87(12) 7_655 .
O10 Eu1 O7 73.47(13) . .
O1 Eu1 O7 124.55(12) . .
O9 Eu1 O7 143.01(12) 4 .
O8 Eu1 O7 51.96(11) . .
O2 Eu1 O7 74.02(12) . .
O8 Eu1 C1 134.23(14) 4 .
O11 Eu1 C1 75.04(14) 1_565 .
O4 Eu1 C1 71.11(14) 7_655 .
O10 Eu1 C1 146.31(14) . .
O1 Eu1 C1 26.35(14) . .
O9 Eu1 C1 96.91(14) 4 .
O8 Eu1 C1 126.16(13) . .
O2 Eu1 C1 26.10(13) . .
O7 Eu1 C1 98.76(14) . .
O8 Eu1 C9 94.70(13) 4 .
O11 Eu1 C9 93.40(14) 1_565 .
O4 Eu1 C9 101.83(14) 7_655 .
O10 Eu1 C9 68.05(14) . .
O1 Eu1 C9 143.98(13) . .
O9 Eu1 C9 142.24(13) 4 .
O8 Eu1 C9 26.63(12) . .
O2 Eu1 C9 91.88(13) . .
O7 Eu1 C9 26.06(13) . .
C1 Eu1 C9 117.98(15) . .
O8 Eu1 Eu1 36.85(8) 4 4
O11 Eu1 Eu1 69.23(9) 1_565 4
O4 Eu1 Eu1 144.11(9) 7_655 4
O10 Eu1 Eu1 69.54(8) . 4
O1 Eu1 Eu1 139.21(9) . 4
O9 Eu1 Eu1 101.67(8) 4 4
O8 Eu1 Eu1 35.19(8) . 4
O2 Eu1 Eu1 130.76(9) . 4
O7 Eu1 Eu1 84.80(8) . 4
C1 Eu1 Eu1 143.58(11) . 4
C9 Eu1 Eu1 58.80(10) . 4
C1 O1 Eu1 94.7(3) . .
C1 O2 Eu1 91.4(3) . .
C8 O4 Eu1 134.1(4) . 7_665
C9 O7 Eu1 91.8(3) . .
C9 O8 Eu1 139.6(3) . 4
C9 O8 Eu1 93.7(3) . .
Eu1 O8 Eu1 107.97(13) 4 .
C11 O9 Eu1 136.0(3) . 4
C13 O10 Eu1 137.3(4) . .
C18 O11 Eu1 138.4(4) . 1_545
O2 C1 O1 121.1(5) . .
O2 C1 C2 120.7(5) . .
O1 C1 C2 118.1(5) . .
O2 C1 Eu1 62.5(3) . .
O1 C1 Eu1 59.0(3) . .
C2 C1 Eu1 169.2(4) . .
C3 C2 C7 119.0(5) . .
C3 C2 C1 120.7(5) . .
C7 C2 C1 120.3(5) . .
C2 C3 C4 120.3(5) . .
C2 C3 O5 122.5(11) . .
C4 C3 O5 116.5(11) . .
C2 C3 O5B 122.0(16) . .
C4 C3 O5B 116.2(15) . .
C3 C4 C5 120.5(6) . .
C6 C5 C4 119.0(5) . .
C6 C5 C8 122.8(5) . .
C4 C5 C8 118.2(6) . .
C7 C6 C5 120.3(6) . .
C7 C6 O6 115.9(11) . .
C5 C6 O6 122.4(10) . .
C7 C6 O6B 117.1(11) . .
C5 C6 O6B 120.2(12) . .
C6 C7 C2 120.8(6) . .
O3 C8 O4 124.2(5) . .
O3 C8 C5 119.1(5) . .
O4 C8 C5 116.6(6) . .
O7 C9 O8 119.2(5) . .
O7 C9 C10 121.1(5) . .
O8 C9 C10 119.7(4) . .
O7 C9 Eu1 62.2(3) . .
O8 C9 Eu1 59.6(3) . .
C10 C9 Eu1 163.0(4) . .
C12 C10 C11 118.2(5) 5_556 .
C12 C10 C9 117.6(5) 5_556 .
C11 C10 C9 124.2(5) . .
O9 C11 C12 119.9(5) . .
O9 C11 C10 121.3(5) . .
C12 C11 C10 118.8(5) . .
C11 C12 C10 123.0(5) . 5_556
O10 C13 O10 125.8(6) . 4
O10 C13 C14 117.1(3) . .
O10 C13 C14 117.1(3) 4 .
C15 C14 C15 118.4(7) 4 .
C15 C14 C13 120.8(3) 4 .
C15 C14 C13 120.8(3) . .
O12A C15 C14 124.9(6) . .
O12A C15 C16 113.7(6) . .
C14 C15 C16 121.3(6) . .
O12B C16 C17 124.3(5) . .
O12B C16 C15 116.4(6) . .
C17 C16 C15 119.4(6) . .
C16 C17 C16 120.3(7) . 4
C16 C17 C18 119.9(3) . .
C16 C17 C18 119.9(3) 4 .
O11 C18 O11 124.3(7) . 4
O11 C18 C17 117.9(3) . .
O11 C18 C17 117.9(3) 4 .
C22 N1 C20 119.6(12) . .
C22 N1 C29 125(2) . .
C20 N1 C29 116(2) . .
C21 N2 C22 119.8(18) . .
C21 N2 C23 123(2) . .
C22 N2 C23 116(2) . .
N1 C20 C21 102.7(10) . .
N2 C21 C20 102.7(14) . .
N1 C22 N2 95.2(9) . .
N2 C23 C24 91.5(15) . .
C23 C24 C25 118.2(11) . .
C24 C25 C26 116.5(9) . .
C27 C26 C25 117.2(9) . .
C28 C27 C26 118.2(10) . .
C22B N1B C20B 118.7(11) . .
C22B N1B C29B 121.8(17) . .
C20B N1B C29B 119.5(17) . .
C22B N2B C21B 117.7(11) . .
C22B N2B C23B 124.9(17) . .
C21B N2B C23B 116.0(17) . .
N1B C20B C21B 102.5(9) . .
N2B C21B C20B 103.9(9) . .
N2B C22B N1B 97.3(9) . .
N2B C23B C24B 130.9(18) . .
C25B C24B C23B 117.2(10) . .
C26B C25B C24B 117.9(10) . .
C25B C26B C27B 118.9(11) . .
C26B C27B C28B 117.4(11) . .

loop_
_geom_bond_atom_site_label_1
_geom_bond_atom_site_label_2
_geom_bond_distance
_geom_bond_site_symmetry_2
Eu1 O8 2.375(3) 4
Eu1 O11 2.390(3) 1_565
Eu1 O4 2.416(3) 7_655
Eu1 O10 2.419(3) .
Eu1 O1 2.449(3) .
Eu1 O9 2.452(3) 4
Eu1 O8 2.472(3) .
Eu1 O2 2.528(4) .
Eu1 O7 2.529(4) .
Eu1 C1 2.849(5) .
Eu1 C9 2.858(6) .
Eu1 Eu1 3.9205(5) 4
O1 C1 1.269(6) .
O2 C1 1.253(6) .
O3 C8 1.236(7) .
O4 C8 1.264(7) .
O4 Eu1 2.416(3) 7_665
O5 C3 1.390(8) .
O6 C6 1.399(8) .
O5B C3 1.391(9) .
O6B C6 1.399(8) .
O7 C9 1.256(6) .
O8 C9 1.284(6) .
O8 Eu1 2.375(3) 4
O9 C11 1.367(6) .
O9 Eu1 2.452(3) 4
O10 C13 1.255(4) .
O11 C18 1.261(5) .
O11 Eu1 2.390(3) 1_545
O12A C15 1.379(9) .
O12B C16 1.365(9) .
C1 C2 1.496(7) .
C2 C3 1.383(8) .
C2 C7 1.382(8) .
C3 C4 1.382(7) .
C4 C5 1.385(8) .
C5 C6 1.384(9) .
C5 C8 1.499(7) .
C6 C7 1.379(8) .
C9 C10 1.485(7) .
C10 C12 1.393(7) 5_556
C10 C11 1.393(7) .
C11 C12 1.373(7) .
C12 C10 1.393(7) 5_556
C13 O10 1.255(4) 4
C13 C14 1.498(9) .
C14 C15 1.384(6) 4
C14 C15 1.384(6) .
C15 C16 1.391(7) .
C16 C17 1.385(6) .
C17 C16 1.385(6) 4
C17 C18 1.497(10) .
C18 O11 1.261(5) 4
N1 C22 1.341(10) .
N1 C20 1.362(10) .
N1 C29 1.431(10) .
N2 C21 1.347(10) .
N2 C22 1.36(3) .
N2 C23 1.430(10) .
C20 C21 1.397(10) .
C23 C24 1.532(10) .
C24 C25 1.545(10) .
C25 C26 1.546(9) .
C26 C27 1.543(10) .
C27 C28 1.541(10) .
N1B C22B 1.351(10) .
N1B C20B 1.364(10) .
N1B C29B 1.441(10) .
N2B C22B 1.349(9) .
N2B C21B 1.368(9) .
N2B C23B 1.443(10) .
C20B C21B 1.402(10) .
C23B C24B 1.555(10) .
C24B C25B 1.543(9) .
C25B C26B 1.530(10) .
C26B C27B 1.535(10) .
C27B C28B 1.553(10) .

loop_
_geom_hbond_atom_site_label_D
_geom_hbond_atom_site_label_H
_geom_hbond_atom_site_label_A
_geom_hbond_distance_DH
_geom_hbond_distance_HA
_geom_hbond_distance_DA
_geom_hbond_angle_DHA
_geom_hbond_site_symmetry_A
O5 H5A O1 0.82 1.85 2.56(2) 144.8 .
O6 H6A O4 0.82 1.96 2.62(2) 137.7 .
O5B H5B O1 0.82 1.85 2.56(3) 144.7 .
O6B H6B O4 0.82 1.86 2.57(2) 144.5 .
O12A H12B O10 0.82 1.88 2.585(9) 142.6 .
O12B H12C O11 0.82 1.84 2.553(8) 144.4 .
O9 H9A O3 0.82 1.70 2.513(5) 172.1 6_556
